data_7009034
loop_
_publ_author_name
'Slavin, Paul A.'
'Reglinski, John'
'Spicer, Mark D.'
'Kennedy, Alan R.'

_publ_contact_author
;
    ENTER NAME
 ENTER ADDRESS
;
_publ_section_title
;
 Preparation and crystal structure of the
 [bis{hydrotris(methimazolyl)borato}thallium(III)] cation: modulated
 chemistry resulting from the use of soft and hard tripodal ligands
;
_journal_issue 3
_journal_name_full 'Journal of the Chemical Society, Dalton Transactions'
_journal_page_first 239
_journal_paper_doi 10.1039/a908236k
_journal_year 2000
_chemical_formula_sum 'C9 H14 B0.67 Cl2 I0.33 N4 O0.67 S2 Tl0.33'
_chemical_formula_weight 441.56
_space_group_IT_number 198
_symmetry_cell_setting cubic
_symmetry_Int_Tables_number 198
_symmetry_space_group_name_Hall 'P 2ac 2ab 3'
_symmetry_space_group_name_H-M 'P 21 3'
_audit_creation_date 'Wed Jul 14 10:48:43 1999'
_audit_creation_method 'from TEXRAY.INF file'
_cell_angle_alpha 90
_cell_angle_beta 90
_cell_angle_gamma 90
_cell_formula_units_Z 12
_cell_length_a 17.272(3)
_cell_length_b 17.2720
_cell_length_c 17.2720
_cell_measurement_reflns_used 24
_cell_measurement_temperature 295.2
_cell_measurement_theta_max 37.5
_cell_measurement_theta_min 33.5
_cell_volume 5152.6(9)
_computing_cell_refinement 'MSC/AFC Diffractometer Control'
_computing_data_collection 'MSC/AFC Diffractometer Control'
_computing_data_reduction teXsan
_computing_publication_material teXsan
_computing_structure_refinement teXsan
_diffrn_ambient_temperature 295.2
_diffrn_measurement_device AFC7S
_diffrn_measurement_method 'omega/2-theta scans'
_diffrn_orient_matrix_UB_11 -0.05441
_diffrn_orient_matrix_UB_12 -0.01552
_diffrn_orient_matrix_UB_13 -0.01228
_diffrn_orient_matrix_UB_21 0.01972
_diffrn_orient_matrix_UB_22 -0.04566
_diffrn_orient_matrix_UB_23 -0.02966
_diffrn_orient_matrix_UB_31 -0.00172
_diffrn_orient_matrix_UB_32 -0.03204
_diffrn_orient_matrix_UB_33 0.04819
_diffrn_radiation_monochromator graphite
_diffrn_radiation_source 'X-ray tube'
_diffrn_radiation_type MoKalpha
_diffrn_radiation_wavelength 0.7107
_diffrn_reflns_av_R_equivalents 7.82
_diffrn_reflns_limit_h_max 11
_diffrn_reflns_limit_h_min 0
_diffrn_reflns_limit_k_max 20
_diffrn_reflns_limit_k_min 0
_diffrn_reflns_limit_l_max 20
_diffrn_reflns_limit_l_min 0
_diffrn_reflns_number 5032
_diffrn_reflns_theta_max 24.97
_diffrn_reflns_theta_min 2.5
_diffrn_standards_decay_% -6.75
_diffrn_standards_interval_count 150
_diffrn_standards_number 3
_exptl_absorpt_coefficient_mu 4.322
_exptl_absorpt_correction_T_max 0.978
_exptl_absorpt_correction_T_min 0.640
_exptl_absorpt_correction_type empirical
_exptl_absorpt_process_details psi-scan
_exptl_crystal_colour orange
_exptl_crystal_density_diffrn 1.708
_exptl_crystal_density_meas 0.000
_exptl_crystal_description prism
_exptl_crystal_F_000 2584
_exptl_crystal_size_max 0.600
_exptl_crystal_size_mid 0.500
_exptl_crystal_size_min 0.300
_refine_diff_density_max 1.68
_refine_diff_density_min -1.41
_refine_ls_extinction_coef 5.54857
_refine_ls_extinction_method Zachariasen_type_2_Gaussian_isotropic
_refine_ls_goodness_of_fit_obs 2.514
_refine_ls_hydrogen_treatment noref
_refine_ls_matrix_type full
_refine_ls_number_parameters 173
_refine_ls_number_reflns 1373
_refine_ls_number_restraints 0
_refine_ls_R_factor_all 0.0850
_refine_ls_R_factor_obs 0.0712
_refine_ls_shift/esd_max 0.3550
_refine_ls_structure_factor_coef F
_refine_ls_weighting_scheme unit
_refine_ls_wR_factor_all 0.0812
_refine_ls_wR_factor_obs 0.0748
_reflns_number_observed 1373
_reflns_number_total 1684
_reflns_observed_criterion 2.00
_cod_data_source_file a908236k.txt
_cod_data_source_block '[Tl(Tm)2]I.2H2O.3CH2Cl2'
_cod_depositor_comments
;
The following automatic conversions were performed:

'_atom_site_thermal_displace_type' tag value 'Uij' was replaced with
'Uani' value 35 times.

Automatic conversion script
Id: cif_fix_values 1646 2011-03-28 12:23:43Z adriana 
;
_cod_original_cell_volume 5152(1)
_cod_original_sg_symbol_H-M 'P 21 3     '
_cod_database_code 7009034

loop_
_symmetry_equiv_pos_as_xyz
'   +x,   +y,   +z'
'   +z,   +x,   +y'
'   +y,   +z,   +x'
'1/2+x,1/2-y,   -z'
'1/2+z,1/2-x,   -y'
'1/2+y,1/2-z,   -x'
'   -x,1/2+y,1/2-z'
'   -z,1/2+x,1/2-y'
'   -y,1/2+z,1/2-x'
'1/2-x,   -y,1/2+z'
'1/2-z,   -x,1/2+y'
'1/2-y,   -z,1/2+x'

loop_
_atom_site_aniso_label
_atom_site_aniso_U_11
_atom_site_aniso_U_22
_atom_site_aniso_U_33
_atom_site_aniso_U_12
_atom_site_aniso_U_13
_atom_site_aniso_U_23
Tl(1) 0.0594(5) 0.0594 0.0594 -0.0005(5) -0.0005 -0.0005
I(1) 0.0681(8) 0.0681 0.0681 -0.0008(10) -0.0008 0.0008
Cl(1) 0.16(1) 0.113(8) 0.16(1) 0.013(7) 0.003(8) -0.014(7)
Cl(2) 0.106(7) 0.19(1) 0.18(1) 0.008(8) 0.022(8) 0.049(10)
S(1) 0.067(4) 0.072(4) 0.062(4) 0.006(3) -0.003(4) -0.001(4)
S(2) 0.075(4) 0.064(4) 0.071(4) -0.001(3) 0.005(4) -0.001(3)
O(2) 0.10(1) 0.1025 0.1025 0.01(1) 0.0081 -0.0081
O(3) 0.20(2) 0.1974 0.1974 -0.04(3) 0.0410 0.0410
N(1) 0.08(2) 0.08(1) 0.05(1) 0.00(1) 0.01(1) 0.01(1)
N(2) 0.09(2) 0.09(2) 0.06(1) 0.02(1) 0.02(1) -0.01(1)
N(3) 0.07(1) 0.09(2) 0.06(1) 0.00(1) 0.00(1) 0.02(1)
N(4) 0.04(1) 0.12(2) 0.08(1) 0.01(1) -0.01(1) -0.02(1)
C(1) 0.07(1) 0.08(2) 0.04(1) 0.02(2) 0.00(1) 0.00(1)
C(2) 0.06(2) 0.09(2) 0.08(2) -0.01(2) 0.01(2) -0.01(2)
C(3) 0.13(3) 0.09(2) 0.09(2) 0.04(2) 0.00(2) 0.00(2)
C(4) 0.07(2) 0.19(4) 0.08(2) 0.02(2) 0.03(2) 0.01(2)
C(5) 0.04(1) 0.07(2) 0.07(1) -0.01(1) -0.01(1) 0.02(2)
C(6) 0.06(2) 0.09(2) 0.10(2) 0.00(2) 0.01(2) 0.03(2)
C(7) 0.06(2) 0.12(3) 0.09(2) -0.01(2) -0.02(2) -0.01(2)
C(8) 0.12(3) 0.09(2) 0.11(3) 0.04(2) -0.02(2) -0.04(2)
C(9) 0.09(2) 0.10(2) 0.10(3) 0.01(2) 0.00(2) 0.01(2)
B(1) 0.06(1) 0.0566 0.0566 -0.01(1) -0.0109 -0.0109
B(2) 0.09(2) 0.0880 0.0880 -0.01(2) -0.0125 -0.0125

loop_
_atom_site_label
_atom_site_fract_x
_atom_site_fract_y
_atom_site_fract_z
_atom_site_U_iso_or_equiv
_atom_site_thermal_displace_type
_atom_site_calc_flag
_atom_site_calc_attached_atom
Tl(1) -0.54206(6) -0.5421 -0.5421 0.0594 Uani ? ?
I(1) -0.46197(10) 1.4620 0.9620 0.0681 Uani ? ?
Cl(1) -0.6875(7) -0.2412(6) -0.5702(7) 0.1430 Uani ? ?
Cl(2) -0.7608(6) -0.2319(8) -0.4223(8) 0.1576 Uani ? ?
S(1) -0.5970(4) -0.4265(4) -0.4541(4) 0.0674 Uani ? ?
S(2) -0.6399(4) -0.4863(4) -0.6496(4) 0.0697 Uani ? ?
O(2) -0.715(1) 1.7151 1.2151 0.1025 Uani ? ?
O(3) 0.627(2) 1.1273 0.3727 0.1974 Uani ? ?
N(1) -0.472(1) -0.429(1) -0.353(1) 0.0725 Uani ? ?
N(2) -0.581(1) -0.470(1) -0.305(1) 0.0802 Uani ? ?
N(3) -0.736(1) -0.618(1) -0.647(1) 0.0735 Uani ? ?
N(4) -0.786(1) -0.515(1) -0.594(1) 0.0791 Uani ? ?
C(1) -0.545(2) -0.443(1) -0.369(1) 0.0632 Uani ? ?
C(2) -0.460(2) -0.450(2) -0.278(2) 0.0781 Uani ? ?
C(3) -0.523(2) -0.473(2) -0.247(2) 0.1001 Uani ? ?
C(4) -0.661(2) -0.495(2) -0.302(2) 0.1119 Uani ? ?
C(5) -0.720(1) -0.541(2) -0.629(1) 0.0597 Uani ? ?
C(6) -0.809(2) -0.638(2) -0.621(2) 0.0860 Uani ? ?
C(7) -0.842(2) -0.576(2) -0.588(2) 0.0939 Uani ? ?
C(8) -0.793(2) -0.435(2) -0.565(2) 0.1069 Uani ? ?
C(9) -0.675(2) -0.231(2) -0.471(2) 0.0975 Uani ? ?
B(1) -0.403(1) -0.4025 -0.4025 0.0566 Uani ? ?
B(2) -0.684(2) -0.6843 -0.6843 0.0880 Uani ? ?
H(1) -0.4104 -0.4413 -0.2512 0.0916 Uani ? ?
H(2) -0.5315 -0.4941 -0.1940 0.1407 Uani ? ?
H(3) -0.6880 -0.4862 -0.3444 0.1158 Uani ? ?
H(4) -0.6867 -0.4725 -0.2556 0.1158 Uani ? ?
H(5) -0.6606 -0.5516 -0.2892 0.1158 Uani ? ?
H(6) -0.8358 -0.6877 -0.6208 0.0751 Uani ? ?
H(7) -0.8898 -0.5717 -0.5606 0.0884 Uani ? ?
H(8) -0.7856 -0.3938 -0.5992 0.1474 Uani ? ?
H(9) -0.7563 -0.4232 -0.5195 0.1474 Uani ? ?
H(10) -0.8441 -0.4243 -0.5382 0.1474 Uani ? ?
H(11) -0.6487 -0.1816 -0.4563 0.1125 Uani ? ?
H(12) -0.6411 -0.2707 -0.4479 0.1125 Uani ? ?

loop_
_atom_type_symbol
_atom_type_oxidation_number
_atom_type_number_in_cell
_atom_type_scat_dispersion_real
_atom_type_scat_dispersion_imag
_atom_type_scat_source
C 0 108 0.003 0.002 'International Tables'
H 0 120 0.000 0.000 'International Tables'
B 0 8 0.001 0.001 'International Tables'
I 0 3 -0.474 1.812 'International Tables'
N 0 48 0.006 0.003 'International Tables'
S 0 24 0.125 0.123 'International Tables'
Tl 0 3 -2.836 9.669 'International Tables'
Cl 0 24 0.148 0.159 'International Tables'
O 0 12 0.011 0.006 'International Tables'

loop_
_geom_angle_atom_site_label_1
_geom_angle_atom_site_label_2
_geom_angle_atom_site_label_3
_geom_angle
_geom_angle_site_symmetry_1
_geom_angle_site_symmetry_2
_geom_angle_site_symmetry_3
_geom_angle_publ_flag
S(1) Tl(1) S(1) 92.4(2) ? ? ? yes
S(1) Tl(1) S(1) 92.4(2) ? ? ? yes
S(1) Tl(1) S(2) 84.4(2) ? ? ? yes
S(1) Tl(1) S(2) 91.2(2) ? ? ? yes
S(1) Tl(1) S(2) 175.3(2) ? ? ? yes
S(1) Tl(1) S(1) 92.4(2) ? ? ? yes
S(1) Tl(1) S(2) 175.3(2) ? ? ? yes
S(1) Tl(1) S(2) 84.4(2) ? ? ? yes
S(1) Tl(1) S(2) 91.2(2) ? ? ? yes
S(1) Tl(1) S(2) 91.2(2) ? ? ? yes
S(1) Tl(1) S(2) 175.3(2) ? ? ? yes
S(1) Tl(1) S(2) 84.4(2) ? ? ? yes
S(2) Tl(1) S(2) 92.2(2) ? ? ? yes
S(2) Tl(1) S(2) 92.2(2) ? ? ? yes
S(2) Tl(1) S(2) 92.2(2) ? ? ? yes
Tl(1) S(1) C(1) 99.9(8) ? ? ? yes
Tl(1) S(2) C(5) 99.6(8) ? ? ? yes
C(1) N(1) C(2) 106(2) ? ? ? yes
C(1) N(1) B(1) 133(1) ? ? ? yes
C(2) N(1) B(1) 119(2) ? ? ? yes
C(1) N(2) C(3) 105(2) ? ? ? yes
C(1) N(2) C(4) 123(2) ? ? ? yes
C(3) N(2) C(4) 130(2) ? ? ? yes
C(5) N(3) C(6) 110(2) ? ? ? yes
C(5) N(3) B(2) 132(1) ? ? ? yes
C(6) N(3) B(2) 117(2) ? ? ? yes
C(5) N(4) C(7) 110(2) ? ? ? yes
C(5) N(4) C(8) 121(2) ? ? ? yes
C(7) N(4) C(8) 128(2) ? ? ? yes
S(1) C(1) N(1) 129(1) ? ? ? yes
S(1) C(1) N(2) 120(2) ? ? ? yes
N(1) C(1) N(2) 109(1) ? ? ? yes
N(1) C(2) C(3) 111(2) ? ? ? yes
N(1) C(2) H(1) 122.0 ? ? ? no
C(3) C(2) H(1) 126.3 ? ? ? no
N(2) C(3) C(2) 107(2) ? ? ? yes
N(2) C(3) H(2) 123.3 ? ? ? no
C(2) C(3) H(2) 129.4 ? ? ? no
N(2) C(4) H(3) 115.9 ? ? ? no
N(2) C(4) H(4) 110.0 ? ? ? no
N(2) C(4) H(5) 106.4 ? ? ? no
H(3) C(4) H(4) 111.7 ? ? ? no
H(3) C(4) H(5) 110.2 ? ? ? no
H(4) C(4) H(5) 101.5 ? ? ? no
S(2) C(5) N(3) 129(1) ? ? ? yes
S(2) C(5) N(4) 125(2) ? ? ? yes
N(3) C(5) N(4) 104(2) ? ? ? yes
N(3) C(6) C(7) 108(2) ? ? ? yes
N(3) C(6) H(6) 130.8 ? ? ? no
C(7) C(6) H(6) 120.9 ? ? ? no
N(4) C(7) C(6) 106(2) ? ? ? yes
N(4) C(7) H(7) 124.3 ? ? ? no
C(6) C(7) H(7) 128.7 ? ? ? no
N(4) C(8) H(8) 119.2 ? ? ? no
N(4) C(8) H(9) 113.7 ? ? ? no
N(4) C(8) H(10) 113.6 ? ? ? no
H(8) C(8) H(9) 103.9 ? ? ? no
H(8) C(8) H(10) 105.1 ? ? ? no
H(9) C(8) H(10) 99.0 ? ? ? no
Cl(1) C(9) Cl(2) 112(1) ? ? ? yes
Cl(1) C(9) H(11) 113.3 ? ? ? no
Cl(1) C(9) H(12) 114.7 ? ? ? no
Cl(2) C(9) H(11) 105.3 ? ? ? no
Cl(2) C(9) H(12) 107.8 ? ? ? no
H(11) C(9) H(12) 102.7 ? ? ? no
N(1) B(1) N(1) 111.3(8) ? ? ? yes
N(1) B(1) N(1) 111(1) ? ? ? yes
N(1) B(1) N(1) 111.3(8) ? ? ? yes
N(3) B(2) N(3) 109.7(8) ? ? ? yes
N(3) B(2) N(3) 109.7(8) ? ? ? yes
N(3) B(2) N(3) 109(2) ? ? ? yes

loop_
_geom_bond_atom_site_label_1
_geom_bond_atom_site_label_2
_geom_bond_distance
_geom_bond_site_symmetry_1
_geom_bond_site_symmetry_2
_geom_bond_publ_flag
Tl(1) S(1) 2.682(7) ? ? yes
Tl(1) S(1) 2.682(7) ? ? yes
Tl(1) S(1) 2.682(7) ? ? yes
Tl(1) S(2) 2.690(7) ? ? yes
Tl(1) S(2) 2.690(7) ? ? yes
Tl(1) S(2) 2.690(7) ? ? yes
Cl(1) C(9) 1.73(4) ? ? yes
Cl(2) C(9) 1.71(3) ? ? yes
S(1) C(1) 1.74(2) ? ? yes
S(2) C(5) 1.71(2) ? ? yes
N(1) C(1) 1.31(4) ? ? yes
N(1) C(2) 1.37(3) ? ? yes
N(1) B(1) 1.54(3) ? ? yes
N(2) C(1) 1.36(3) ? ? yes
N(2) C(3) 1.42(4) ? ? yes
N(2) C(4) 1.45(4) ? ? yes
N(3) C(5) 1.39(4) ? ? yes
N(3) C(6) 1.39(4) ? ? yes
N(3) B(2) 1.59(3) ? ? yes
N(4) C(5) 1.37(3) ? ? yes
N(4) C(7) 1.42(4) ? ? yes
N(4) C(8) 1.46(4) ? ? yes
C(2) C(3) 1.26(5) ? ? yes
C(2) H(1) 0.990 ? ? no
C(3) H(2) 0.995 ? ? no
C(4) H(3) 0.879 ? ? no
C(4) H(4) 0.993 ? ? no
C(4) H(5) 1.010 ? ? no
C(6) C(7) 1.34(5) ? ? yes
C(6) H(6) 0.973 ? ? no
C(7) H(7) 0.961 ? ? no
C(8) H(8) 0.941 ? ? no
C(8) H(9) 1.028 ? ? no
C(8) H(10) 1.012 ? ? no
C(9) H(11) 1.005 ? ? no
C(9) H(12) 0.980 ? ? no
